data_1556042
loop_
_publ_author_name
'Wang, Zhaobin'
'Sun, Jianwei'

_publ_section_title
;
 Enantioselective [4 + 2] Cycloaddition of o-Quinone Methides and Vinyl
 Sulfides: Indirect Access to Generally Substituted Chiral Chromanes.
;
_journal_issue 9
_journal_name_full 'Organic letters'
_journal_page_first 2334
_journal_page_last 2337
_journal_paper_doi 10.1021/acs.orglett.7b00867
_journal_volume 19
_journal_year 2017
_chemical_absolute_configuration ad
_chemical_formula_moiety 'C27 H22 O S'
_chemical_formula_sum 'C27 H22 O S'
_chemical_formula_weight 394.50
_space_group_crystal_system orthorhombic
_space_group_IT_number 19
_space_group_name_Hall 'P 2ac 2ab'
_space_group_name_H-M_alt 'P 21 21 21'
_atom_sites_solution_hydrogens geom
_atom_sites_solution_primary direct
_audit_creation_date 2015-06-18
_audit_creation_method
;
Olex2 1.2
(compiled 2015.01.26 svn.r3150 for OlexSys, GUI svn.r4998)
;
_cell_angle_alpha 90
_cell_angle_beta 90
_cell_angle_gamma 90
_cell_formula_units_Z 4
_cell_length_a 5.37560(5)
_cell_length_b 8.23448(7)
_cell_length_c 44.3104(4)
_cell_measurement_reflns_used 8259
_cell_measurement_temperature 99.94(19)
_cell_measurement_theta_max 75.4340
_cell_measurement_theta_min 5.4490
_cell_volume 1961.41(3)
_computing_cell_refinement
;
CrysAlisPro, Agilent Technologies,
Version 1.171.37.35 (release 13-08-2014 CrysAlis171 .NET)
(compiled Aug 13 2014,18:06:01)
;
_computing_data_collection
;
CrysAlisPro, Agilent Technologies,
Version 1.171.37.35 (release 13-08-2014 CrysAlis171 .NET)
(compiled Aug 13 2014,18:06:01)
;
_computing_data_reduction
;
CrysAlisPro, Agilent Technologies,
Version 1.171.37.35 (release 13-08-2014 CrysAlis171 .NET)
(compiled Aug 13 2014,18:06:01)
;
_computing_molecular_graphics 'Olex2 (Dolomanov et al., 2009)'
_computing_publication_material 'Olex2 (Dolomanov et al., 2009)'
_computing_structure_refinement 'ShelXL (Sheldrick, 2008)'
_computing_structure_solution 'ShelXS (Sheldrick, 2008)'
_diffrn_ambient_environment N~2~
_diffrn_ambient_temperature 99.94(19)
_diffrn_detector 'CCD plate'
_diffrn_detector_area_resol_mean 10.3587
_diffrn_detector_type Atlas
_diffrn_measured_fraction_theta_full 0.995
_diffrn_measured_fraction_theta_max 0.995
_diffrn_measurement_details
;
#__ type_ start__ end____ width___ exp.time_
  1 omega   34.50   90.00   0.5000    4.0000
omega____ theta____ kappa____ phi______ frames
    -      110.5703  -30.0000  -90.0000 111

#__ type_ start__ end____ width___ exp.time_
  2 omega   28.00   74.50   0.5000    2.0000
omega____ theta____ kappa____ phi______ frames
    -       40.9453 -125.0000  -30.0000 93

#__ type_ start__ end____ width___ exp.time_
  3 omega   31.00   58.00   0.5000    2.0000
omega____ theta____ kappa____ phi______ frames
    -       40.9453 -125.0000 -120.0000 54

#__ type_ start__ end____ width___ exp.time_
  4 omega   43.00  137.50   0.5000    4.0000
omega____ theta____ kappa____ phi______ frames
    -      110.5703  -77.0000 -120.0000 189

#__ type_ start__ end____ width___ exp.time_
  5 omega   83.00  172.50   0.5000    4.0000
omega____ theta____ kappa____ phi______ frames
    -      110.5703   45.0000  -60.0000 179

#__ type_ start__ end____ width___ exp.time_
  6 omega   95.00  174.50   0.5000    4.0000
omega____ theta____ kappa____ phi______ frames
    -      110.5703   45.0000   30.0000 159

#__ type_ start__ end____ width___ exp.time_
  7 omega   48.00  121.50   0.5000    4.0000
omega____ theta____ kappa____ phi______ frames
    -      110.5703 -125.0000  -90.0000 147

#__ type_ start__ end____ width___ exp.time_
  8 omega   34.00   86.50   0.5000    4.0000
omega____ theta____ kappa____ phi______ frames
    -      110.5703  -30.0000   30.0000 105

#__ type_ start__ end____ width___ exp.time_
  9 omega   34.00   87.50   0.5000    4.0000
omega____ theta____ kappa____ phi______ frames
    -      110.5703  -30.0000  120.0000 107

#__ type_ start__ end____ width___ exp.time_
 10 omega   30.00   98.50   0.5000    4.0000
omega____ theta____ kappa____ phi______ frames
    -      110.5703  -94.0000  150.0000 137

#__ type_ start__ end____ width___ exp.time_
 11 omega   25.00   94.00   0.5000    2.0000
omega____ theta____ kappa____ phi______ frames
    -       40.9453 -125.0000  120.0000 138

#__ type_ start__ end____ width___ exp.time_
 12 omega   26.00  106.50   0.5000    4.0000
omega____ theta____ kappa____ phi______ frames
    -      110.5703  -94.0000   60.0000 161

#__ type_ start__ end____ width___ exp.time_
 13 omega -130.00   47.00   0.5000    2.0000
omega____ theta____ kappa____ phi______ frames
    -      -40.9453    0.0000 -150.0000 354
;
_diffrn_measurement_device 'kappa diffractometer'
_diffrn_measurement_device_type 'SuperNova, Dual, Cu at zero, Atlas'
_diffrn_measurement_method '\w scans'
_diffrn_orient_matrix_UB_11 -0.0861707000
_diffrn_orient_matrix_UB_12 -0.1783899000
_diffrn_orient_matrix_UB_13 -0.0008821000
_diffrn_orient_matrix_UB_21 0.2400254000
_diffrn_orient_matrix_UB_22 -0.0469744000
_diffrn_orient_matrix_UB_23 -0.0168803000
_diffrn_orient_matrix_UB_31 0.1307254000
_diffrn_orient_matrix_UB_32 -0.0312231000
_diffrn_orient_matrix_UB_33 0.0303811000
_diffrn_radiation_monochromator mirror
_diffrn_radiation_probe x-ray
_diffrn_radiation_type CuK\a
_diffrn_radiation_wavelength 1.54184
_diffrn_reflns_av_R_equivalents 0.0171
_diffrn_reflns_av_unetI/netI 0.0179
_diffrn_reflns_limit_h_max 6
_diffrn_reflns_limit_h_min -5
_diffrn_reflns_limit_k_max 9
_diffrn_reflns_limit_k_min -9
_diffrn_reflns_limit_l_max 53
_diffrn_reflns_limit_l_min -50
_diffrn_reflns_number 10754
_diffrn_reflns_theta_full 66.500
_diffrn_reflns_theta_max 67.500
_diffrn_reflns_theta_min 3.991
_diffrn_source 'sealed X-ray tube'
_diffrn_source_current 0.80
_diffrn_source_power 0.040
_diffrn_source_target Cu
_diffrn_source_type 'SuperNova (Cu) X-ray Source'
_diffrn_source_voltage 50
_exptl_absorpt_coefficient_mu 1.574
_exptl_absorpt_correction_T_max 1.00000
_exptl_absorpt_correction_T_min 0.85081
_exptl_absorpt_correction_type multi-scan
_exptl_absorpt_process_details
;
CrysAlisPro, Agilent Technologies,
Version 1.171.37.35 (release 13-08-2014 CrysAlis171 .NET)
(compiled Aug 13 2014,18:06:01)
Empirical absorption correction using spherical harmonics,
 implemented in SCALE3 ABSPACK scaling algorithm.
;
_exptl_crystal_colour colourless
_exptl_crystal_density_diffrn 1.336
_exptl_crystal_description block
_exptl_crystal_F_000 832
_exptl_crystal_size_max 0.25
_exptl_crystal_size_mid 0.2
_exptl_crystal_size_min 0.15
_refine_diff_density_max 0.144
_refine_diff_density_min -0.201
_refine_diff_density_rms 0.033
_refine_ls_abs_structure_details
;
 Flack x determined using 1390 quotients [(I+)-(I-)]/[(I+)+(I-)]
 (Parsons, Flack and Wagner, Acta Cryst. B69 (2013) 249-259).
;
_refine_ls_abs_structure_Flack 0.009(4)
_refine_ls_extinction_method none
_refine_ls_goodness_of_fit_ref 1.002
_refine_ls_hydrogen_treatment constr
_refine_ls_matrix_type full
_refine_ls_number_parameters 262
_refine_ls_number_reflns 3533
_refine_ls_number_restraints 0
_refine_ls_restrained_S_all 1.002
_refine_ls_R_factor_all 0.0236
_refine_ls_R_factor_gt 0.0232
_refine_ls_shift/su_max 0.000
_refine_ls_shift/su_mean 0.000
_refine_ls_structure_factor_coef Fsqd
_refine_ls_weighting_details 'w=1/[\s^2^(Fo^2^)+(0.0365P)^2^+0.4152P] where P=(Fo^2^+2Fc^2^)/3'
_refine_ls_weighting_scheme calc
_refine_ls_wR_factor_gt 0.0599
_refine_ls_wR_factor_ref 0.0602
_reflns_Friedel_coverage 0.675
_reflns_Friedel_fraction_full 0.999
_reflns_Friedel_fraction_max 0.999
_reflns_number_gt 3486
_reflns_number_total 3533
_reflns_threshold_expression 'I > 2\s(I)'
_cod_data_source_file ol7b00867_si_001.cif
_cod_data_source_block bin15cult
_cod_database_code 1556042
_shelx_space_group_comment
;
The symmetry employed for this shelxl refinement is uniquely defined
by the following loop, which should always be used as a source of
symmetry information in preference to the above space-group names.
They are only intended as comments.
;
_reflns_odcompleteness_completeness 99.86
_reflns_odcompleteness_iscentric 1
_reflns_odcompleteness_theta 68.13
_olex2_refinement_description
;
1. Fixed Uiso
 At 1.2 times of:
  All C(H) groups, All C(H,H) groups
2.a Ternary CH refined with riding coordinates:
 C1(H1), C3(H3)
2.b Secondary CH2 refined with riding coordinates:
 C2(H2A,H2B)
2.c Aromatic/amide H refined with riding coordinates:
 C6(H6), C7(H7), C8(H8), C9(H9), C12(H12), C13(H13), C14(H14), C15(H15),
 C16(H16), C22(H22), C23(H23), C25(H25), C26(H26), C32(H32), C33(H33), C34(H34),
  C35(H35), C36(H36)
;
_shelx_shelxl_version_number 2014/7
_olex2_date_sample_data_collection 2015-06-12
_olex2_submission_special_instructions 'No special instructions were received'

loop_
_space_group_symop_operation_xyz
'x, y, z'
'-x+1/2, -y, z+1/2'
'x+1/2, -y+1/2, -z'
'-x, y+1/2, -z+1/2'

loop_
_atom_site_label
_atom_site_type_symbol
_atom_site_fract_x
_atom_site_fract_y
_atom_site_fract_z
_atom_site_U_iso_or_equiv
_atom_site_adp_type
_atom_site_occupancy
_atom_site_site_symmetry_order
_atom_site_calc_flag
_atom_site_refinement_flags_posn
S1 S 0.90389(8) 0.12141(5) 0.07238(2) 0.02014(11) Uani 1 1 d .
O1 O 0.7301(2) 0.41635(14) 0.07988(3) 0.0208(3) Uani 1 1 d .
C1 C 0.6568(3) 0.2510(2) 0.08540(4) 0.0182(4) Uani 1 1 d .
H1 H 0.5021 0.2267 0.0737 0.022 Uiso 1 1 calc R
C2 C 0.6058(4) 0.2276(2) 0.11887(4) 0.0201(3) Uani 1 1 d .
H2A H 0.7491 0.2665 0.1309 0.024 Uiso 1 1 calc R
H2B H 0.5800 0.1110 0.1233 0.024 Uiso 1 1 calc R
C3 C 0.3715(3) 0.3246(2) 0.12706(4) 0.0184(4) Uani 1 1 d .
H3 H 0.2252 0.2677 0.1180 0.022 Uiso 1 1 calc R
C4 C 0.3876(3) 0.4929(2) 0.11303(4) 0.0171(3) Uani 1 1 d .
C5 C 0.5696(3) 0.5308(2) 0.09167(4) 0.0177(3) Uani 1 1 d .
C6 C 0.5988(4) 0.6886(2) 0.08088(4) 0.0203(3) Uani 1 1 d .
H6 H 0.7320 0.7142 0.0676 0.024 Uiso 1 1 calc R
C7 C 0.4325(4) 0.8075(2) 0.08965(4) 0.0220(4) Uani 1 1 d .
H7 H 0.4498 0.9148 0.0821 0.026 Uiso 1 1 calc R
C8 C 0.2395(4) 0.7709(2) 0.10950(4) 0.0239(4) Uani 1 1 d .
H8 H 0.1220 0.8518 0.1150 0.029 Uiso 1 1 calc R
C9 C 0.2211(3) 0.6154(2) 0.12112(4) 0.0219(4) Uani 1 1 d .
H9 H 0.0914 0.5914 0.1350 0.026 Uiso 1 1 calc R
C11 C 0.8170(3) 0.0638(2) 0.03507(4) 0.0173(3) Uani 1 1 d .
C12 C 0.9733(3) -0.0514(2) 0.02185(4) 0.0202(4) Uani 1 1 d .
H12 H 1.1102 -0.0938 0.0329 0.024 Uiso 1 1 calc R
C13 C 0.9284(3) -0.1038(2) -0.00740(4) 0.0229(4) Uani 1 1 d .
H13 H 1.0359 -0.1813 -0.0164 0.027 Uiso 1 1 calc R
C14 C 0.7273(3) -0.0434(2) -0.02353(4) 0.0204(4) Uani 1 1 d .
H14 H 0.6976 -0.0787 -0.0436 0.025 Uiso 1 1 calc R
C15 C 0.5706(3) 0.0684(2) -0.01013(4) 0.0204(4) Uani 1 1 d .
H15 H 0.4306 0.1077 -0.0210 0.024 Uiso 1 1 calc R
C16 C 0.6152(3) 0.1243(2) 0.01902(4) 0.0200(3) Uani 1 1 d .
H16 H 0.5086 0.2031 0.0279 0.024 Uiso 1 1 calc R
C21 C 0.3347(3) 0.3289(2) 0.16104(4) 0.0176(4) Uani 1 1 d .
C22 C 0.4824(4) 0.4262(2) 0.17933(4) 0.0255(4) Uani 1 1 d .
H22 H 0.6057 0.4933 0.1703 0.031 Uiso 1 1 calc R
C23 C 0.4539(4) 0.4275(2) 0.21030(4) 0.0249(4) Uani 1 1 d .
H23 H 0.5580 0.4955 0.2222 0.030 Uiso 1 1 calc R
C24 C 0.2751(3) 0.3308(2) 0.22463(4) 0.0165(3) Uani 1 1 d .
C25 C 0.1290(3) 0.2325(2) 0.20618(4) 0.0219(4) Uani 1 1 d .
H25 H 0.0066 0.1645 0.2151 0.026 Uiso 1 1 calc R
C26 C 0.1586(3) 0.2318(2) 0.17498(4) 0.0212(4) Uani 1 1 d .
H26 H 0.0559 0.1634 0.1630 0.025 Uiso 1 1 calc R
C31 C 0.2454(3) 0.3319(2) 0.25808(4) 0.0178(3) Uani 1 1 d .
C32 C 0.4164(4) 0.4075(3) 0.27667(4) 0.0319(5) Uani 1 1 d .
H32 H 0.5539 0.4623 0.2679 0.038 Uiso 1 1 calc R
C33 C 0.3923(4) 0.4054(3) 0.30791(4) 0.0351(5) Uani 1 1 d .
H33 H 0.5131 0.4583 0.3201 0.042 Uiso 1 1 calc R
C34 C 0.1951(4) 0.3272(2) 0.32132(4) 0.0244(4) Uani 1 1 d .
H34 H 0.1792 0.3250 0.3427 0.029 Uiso 1 1 calc R
C35 C 0.0221(4) 0.2525(3) 0.30335(4) 0.0342(5) Uani 1 1 d .
H35 H -0.1150 0.1982 0.3123 0.041 Uiso 1 1 calc R
C36 C 0.0455(4) 0.2556(3) 0.27205(4) 0.0330(5) Uani 1 1 d .
H36 H -0.0779 0.2045 0.2600 0.040 Uiso 1 1 calc R

loop_
_atom_site_aniso_label
_atom_site_aniso_U_11
_atom_site_aniso_U_22
_atom_site_aniso_U_33
_atom_site_aniso_U_23
_atom_site_aniso_U_13
_atom_site_aniso_U_12
S1 0.0206(2) 0.0213(2) 0.01854(19) -0.00376(16) -0.00294(17) 0.00506(18)
O1 0.0221(6) 0.0168(6) 0.0234(6) -0.0009(5) 0.0062(5) 0.0005(5)
C1 0.0208(9) 0.0156(8) 0.0182(8) -0.0012(6) -0.0001(7) 0.0008(7)
C2 0.0261(9) 0.0171(8) 0.0170(8) -0.0006(6) -0.0005(7) 0.0019(7)
C3 0.0207(9) 0.0177(8) 0.0168(8) -0.0002(6) -0.0013(7) -0.0012(7)
C4 0.0184(8) 0.0182(8) 0.0147(7) -0.0010(6) -0.0032(7) -0.0014(7)
C5 0.0178(8) 0.0188(8) 0.0164(7) -0.0020(6) -0.0031(7) 0.0011(7)
C6 0.0226(8) 0.0198(8) 0.0185(7) 0.0009(6) 0.0002(7) -0.0044(8)
C7 0.0301(10) 0.0165(8) 0.0194(8) -0.0002(6) -0.0043(7) -0.0002(8)
C8 0.0275(9) 0.0211(9) 0.0231(9) -0.0010(7) -0.0007(8) 0.0055(8)
C9 0.0232(8) 0.0249(9) 0.0177(8) 0.0002(7) 0.0005(7) 0.0028(8)
C11 0.0191(8) 0.0153(8) 0.0175(8) -0.0008(6) 0.0011(6) -0.0026(7)
C12 0.0175(8) 0.0196(8) 0.0233(8) 0.0004(7) -0.0015(7) 0.0021(7)
C13 0.0222(8) 0.0224(8) 0.0240(8) -0.0041(7) 0.0026(7) 0.0029(8)
C14 0.0231(9) 0.0209(8) 0.0173(8) -0.0022(7) 0.0002(7) -0.0033(7)
C15 0.0200(8) 0.0203(8) 0.0209(8) 0.0023(7) -0.0021(7) 0.0000(7)
C16 0.0210(8) 0.0170(8) 0.0219(8) -0.0006(7) 0.0008(7) 0.0037(8)
C21 0.0196(9) 0.0154(8) 0.0178(8) 0.0006(6) -0.0002(6) 0.0023(7)
C22 0.0290(9) 0.0260(9) 0.0213(8) -0.0006(7) 0.0038(7) -0.0112(8)
C23 0.0286(10) 0.0254(9) 0.0207(8) -0.0037(7) 0.0005(7) -0.0094(8)
C24 0.0155(8) 0.0147(7) 0.0194(8) 0.0014(6) -0.0001(7) 0.0039(6)
C25 0.0196(8) 0.0249(9) 0.0211(8) 0.0035(7) 0.0000(7) -0.0054(7)
C26 0.0203(9) 0.0217(9) 0.0216(8) 0.0006(7) -0.0040(7) -0.0040(7)
C31 0.0178(8) 0.0152(8) 0.0203(8) 0.0025(6) 0.0003(7) 0.0034(6)
C32 0.0316(10) 0.0429(12) 0.0213(9) 0.0022(8) 0.0011(8) -0.0174(10)
C33 0.0372(11) 0.0468(12) 0.0213(9) -0.0029(8) -0.0024(9) -0.0167(11)
C34 0.0305(10) 0.0255(9) 0.0172(8) 0.0010(7) 0.0025(7) 0.0035(8)
C35 0.0312(10) 0.0476(13) 0.0239(9) 0.0043(9) 0.0051(8) -0.0137(10)
C36 0.0293(10) 0.0475(12) 0.0222(9) 0.0003(9) 0.0000(8) -0.0165(10)

loop_
_atom_type_symbol
_atom_type_description
_atom_type_scat_dispersion_real
_atom_type_scat_dispersion_imag
_atom_type_scat_source
C C 0.0181 0.0091 'International Tables Vol C Tables 4.2.6.8 and 6.1.1.4'
H H 0.0000 0.0000 'International Tables Vol C Tables 4.2.6.8 and 6.1.1.4'
O O 0.0492 0.0322 'International Tables Vol C Tables 4.2.6.8 and 6.1.1.4'
S S 0.3331 0.5567 'International Tables Vol C Tables 4.2.6.8 and 6.1.1.4'

loop_
_geom_angle_atom_site_label_1
_geom_angle_atom_site_label_2
_geom_angle_atom_site_label_3
_geom_angle
C11 S1 C1 105.17(8)
C5 O1 C1 114.23(13)
O1 C1 S1 107.74(11)
O1 C1 C2 109.60(13)
C2 C1 S1 111.76(12)
C1 C2 C3 108.22(14)
C4 C3 C2 109.33(14)
C21 C3 C2 110.71(14)
C21 C3 C4 113.02(13)
C5 C4 C3 121.34(16)
C9 C4 C3 121.14(16)
C9 C4 C5 117.52(15)
O1 C5 C4 122.82(15)
O1 C5 C6 115.86(15)
C6 C5 C4 121.32(16)
C7 C6 C5 119.42(17)
C6 C7 C8 120.41(16)
C9 C8 C7 119.27(17)
C8 C9 C4 121.81(17)
C12 C11 S1 114.33(13)
C16 C11 S1 125.73(13)
C16 C11 C12 119.94(15)
C13 C12 C11 119.89(16)
C12 C13 C14 120.34(16)
C15 C14 C13 119.49(16)
C14 C15 C16 120.94(16)
C11 C16 C15 119.38(16)
C22 C21 C3 121.15(16)
C26 C21 C3 121.18(15)
C26 C21 C22 117.64(15)
C23 C22 C21 121.38(17)
C22 C23 C24 121.51(17)
C23 C24 C31 121.41(15)
C25 C24 C23 116.81(15)
C25 C24 C31 121.78(15)
C26 C25 C24 121.41(16)
C21 C26 C25 121.25(16)
C32 C31 C24 121.58(16)
C32 C31 C36 116.90(16)
C36 C31 C24 121.51(16)
C31 C32 C33 121.71(19)
C34 C33 C32 120.50(19)
C35 C34 C33 118.85(17)
C34 C35 C36 120.63(19)
C31 C36 C35 121.39(18)

loop_
_geom_bond_atom_site_label_1
_geom_bond_atom_site_label_2
_geom_bond_distance
S1 C1 1.7989(17)
S1 C11 1.7826(17)
O1 C1 1.438(2)
O1 C5 1.381(2)
C1 C2 1.521(2)
C2 C3 1.535(2)
C3 C4 1.522(2)
C3 C21 1.519(2)
C4 C5 1.396(2)
C4 C9 1.396(3)
C5 C6 1.393(2)
C6 C7 1.381(3)
C7 C8 1.393(3)
C8 C9 1.383(3)
C11 C12 1.396(2)
C11 C16 1.389(2)
C12 C13 1.387(2)
C13 C14 1.388(3)
C14 C15 1.382(3)
C15 C16 1.392(2)
C21 C22 1.389(3)
C21 C26 1.385(2)
C22 C23 1.381(2)
C23 C24 1.400(3)
C24 C25 1.393(2)
C24 C31 1.491(2)
C25 C26 1.392(2)
C31 C32 1.382(3)
C31 C36 1.390(3)
C32 C33 1.391(2)
C33 C34 1.375(3)
C34 C35 1.370(3)
C35 C36 1.393(3)

loop_
_geom_torsion_atom_site_label_1
_geom_torsion_atom_site_label_2
_geom_torsion_atom_site_label_3
_geom_torsion_atom_site_label_4
_geom_torsion
S1 C1 C2 C3 -172.45(11)
S1 C11 C12 C13 -178.69(14)
S1 C11 C16 C15 179.64(14)
O1 C1 C2 C3 68.18(17)
O1 C5 C6 C7 174.68(14)
C1 S1 C11 C12 -173.81(13)
C1 S1 C11 C16 6.81(17)
C1 O1 C5 C4 14.8(2)
C1 O1 C5 C6 -165.08(15)
C1 C2 C3 C4 -45.53(18)
C1 C2 C3 C21 -170.68(14)
C2 C3 C4 C5 11.1(2)
C2 C3 C4 C9 -168.76(15)
C2 C3 C21 C22 74.5(2)
C2 C3 C21 C26 -103.20(18)
C3 C4 C5 O1 6.1(2)
C3 C4 C5 C6 -174.03(16)
C3 C4 C9 C8 177.31(16)
C3 C21 C22 C23 -178.33(17)
C3 C21 C26 C25 178.30(16)
C4 C3 C21 C22 -48.5(2)
C4 C3 C21 C26 133.77(17)
C4 C5 C6 C7 -5.2(3)
C5 O1 C1 S1 -173.46(11)
C5 O1 C1 C2 -51.66(18)
C5 C4 C9 C8 -2.5(3)
C5 C6 C7 C8 1.1(3)
C6 C7 C8 C9 2.1(3)
C7 C8 C9 C4 -1.3(3)
C9 C4 C5 O1 -174.02(15)
C9 C4 C5 C6 5.8(2)
C11 S1 C1 O1 -95.38(12)
C11 S1 C1 C2 144.16(12)
C11 C12 C13 C14 -0.6(3)
C12 C11 C16 C15 0.3(3)
C12 C13 C14 C15 -0.5(3)
C13 C14 C15 C16 1.6(3)
C14 C15 C16 C11 -1.5(3)
C16 C11 C12 C13 0.7(3)
C21 C3 C4 C5 134.88(16)
C21 C3 C4 C9 -45.0(2)
C21 C22 C23 C24 0.0(3)
C22 C21 C26 C25 0.5(3)
C22 C23 C24 C25 0.5(3)
C22 C23 C24 C31 179.73(17)
C23 C24 C25 C26 -0.5(3)
C23 C24 C31 C32 -10.4(3)
C23 C24 C31 C36 170.21(19)
C24 C25 C26 C21 0.0(3)
C24 C31 C32 C33 -178.45(19)
C24 C31 C36 C35 178.0(2)
C25 C24 C31 C32 168.83(19)
C25 C24 C31 C36 -10.6(3)
C26 C21 C22 C23 -0.5(3)
C31 C24 C25 C26 -179.76(16)
C31 C32 C33 C34 -0.1(4)
C32 C31 C36 C35 -1.4(3)
C32 C33 C34 C35 -0.4(3)
C33 C34 C35 C36 0.0(3)
C34 C35 C36 C31 0.9(4)
C36 C31 C32 C33 1.0(3)
